data_7061032
loop_
_publ_author_name
'Gurskiy, Stanislav I.'
'Maklakov, Sergey S.'
'Dmitrieva, Natalia E.'
'Tafeenko, Viktor A.'

_publ_section_title
;
 Effects of transition metal cations and temperature on the luminescence
 of a 3-cyano-4-dicyanomethylene-5-oxo-4,5-dihydro-1H-pyrrole-2-olate
 anion
;
_journal_issue 46
_journal_name_full 'New Journal of Chemistry'
_journal_page_first 21684
_journal_page_last 21691
_journal_paper_doi 10.1039/D1NJ01225H
_journal_volume 45
_journal_year 2021
_chemical_formula_moiety 'C16 H10 N8 O8 Zn'
_chemical_formula_sum 'C16 H10 N8 O8 Zn'
_chemical_formula_weight 507.69
_space_group_crystal_system triclinic
_space_group_IT_number 2
_space_group_name_Hall '-P 1'
_space_group_name_H-M_alt 'P -1'
_atom_sites_solution_hydrogens mixed
_audit_creation_method SHELXL-2014/7
_audit_update_record
;
2020-02-25 deposited with the CCDC.	2021-10-29 downloaded from the CCDC.
;
_cell_angle_alpha 90.829(6)
_cell_angle_beta 110.004(6)
_cell_angle_gamma 93.622(6)
_cell_formula_units_Z 1
_cell_length_a 7.0540(6)
_cell_length_b 7.9485(6)
_cell_length_c 9.4149(7)
_cell_measurement_reflns_used 4207
_cell_measurement_temperature 295(2)
_cell_measurement_theta_max 34.12
_cell_measurement_theta_min 2.11
_cell_volume 494.68(7)
_computing_structure_refinement 'SHELXL-2014/7 (Sheldrick, 2014)'
_diffrn_ambient_temperature 295
_diffrn_detector Pilatus100K
_diffrn_detector_area_resol_mean 5.81
_diffrn_detector_type STOE
_diffrn_measured_fraction_theta_full 0.987
_diffrn_measured_fraction_theta_max 0.901
_diffrn_measurement_device_type STOE
_diffrn_measurement_method 'rotation method'
_diffrn_radiation_collimation '0.5 mm diameter, monocapillary'
_diffrn_radiation_monochromator 'plane graphite'
_diffrn_radiation_polarisn_norm 0
_diffrn_radiation_type 'Mo K\a'
_diffrn_radiation_wavelength 0.71073
_diffrn_reflns_av_R_equivalents 0.0975
_diffrn_reflns_av_unetI/netI 0.1142
_diffrn_reflns_Laue_measured_fraction_full 0.987
_diffrn_reflns_Laue_measured_fraction_max 0.901
_diffrn_reflns_limit_h_max 11
_diffrn_reflns_limit_h_min -11
_diffrn_reflns_limit_k_max 13
_diffrn_reflns_limit_k_min -4
_diffrn_reflns_limit_l_max 15
_diffrn_reflns_limit_l_min -15
_diffrn_reflns_number 8519
_diffrn_reflns_point_group_measured_fraction_full 0.987
_diffrn_reflns_point_group_measured_fraction_max 0.901
_diffrn_reflns_theta_full 25.234
_diffrn_reflns_theta_max 36.782
_diffrn_reflns_theta_min 2.569
_diffrn_source 'Mo LFF Sealed Tube'
_diffrn_source_current 40
_diffrn_source_power 2.000
_diffrn_source_voltage 50
_exptl_absorpt_coefficient_mu 1.307
_exptl_absorpt_correction_T_max 0.8925
_exptl_absorpt_correction_T_min 0.7173
_exptl_absorpt_correction_type integration
_exptl_absorpt_process_details 'STOE X-AREA'
_exptl_crystal_colour yellow
_exptl_crystal_density_diffrn 1.704
_exptl_crystal_description block
_exptl_crystal_F_000 256
_exptl_crystal_size_max .24
_exptl_crystal_size_mid .12
_exptl_crystal_size_min .10
_refine_diff_density_max 1.143
_refine_diff_density_min -1.011
_refine_diff_density_rms 0.125
_refine_ls_extinction_method none
_refine_ls_goodness_of_fit_ref 0.963
_refine_ls_hydrogen_treatment mixed
_refine_ls_matrix_type full
_refine_ls_number_parameters 167
_refine_ls_number_reflns 4473
_refine_ls_number_restraints 0
_refine_ls_restrained_S_all 0.963
_refine_ls_R_factor_all 0.1720
_refine_ls_R_factor_gt 0.0764
_refine_ls_shift/su_max 0.000
_refine_ls_shift/su_mean 0.000
_refine_ls_structure_factor_coef Fsqd
_refine_ls_weighting_details 'w=1/[\s^2^(Fo^2^)+(0.1236P)^2^] where P=(Fo^2^+2Fc^2^)/3'
_refine_ls_weighting_scheme calc
_refine_ls_wR_factor_gt 0.1875
_refine_ls_wR_factor_ref 0.2706
_reflns_Friedel_coverage 0.000
_reflns_number_gt 1766
_reflns_number_total 4473
_reflns_threshold_expression 'I > 2\s(I)'
_cod_data_source_file d1nj01225h2.cif
_cod_data_source_block znan
_cod_depositor_comments 'Adding full bibliography for 7061031--7061032.cif.'
_cod_database_code 7061032
_shelx_shelxl_version_number 2014/7
_shelx_space_group_comment
;
The symmetry employed for this shelxl refinement is uniquely defined
by the following loop, which should always be used as a source of
symmetry information in preference to the above space-group names.
They are only intended as comments.
;

loop_
_space_group_symop_operation_xyz
'x, y, z'
'-x, -y, -z'

loop_
_atom_site_label
_atom_site_type_symbol
_atom_site_fract_x
_atom_site_fract_y
_atom_site_fract_z
_atom_site_U_iso_or_equiv
_atom_site_adp_type
_atom_site_occupancy
_atom_site_site_symmetry_order
_atom_site_calc_flag
_atom_site_refinement_flags_posn
_atom_site_refinement_flags_adp
_atom_site_refinement_flags_occupancy
_atom_site_disorder_assembly
_atom_site_disorder_group
Zn1 Zn 0.5000 0.0000 0.0000 0.0441(3) Uani 1 2 d S . P . .
O1 O 1.2102(7) 0.9164(5) 0.3070(5) 0.0572(9) Uani 1 1 d . . . . .
O2 O 0.7893(6) 0.4746(5) 0.0464(4) 0.0595(10) Uani 1 1 d . . . . .
O3 O 0.6739(6) -0.1245(5) -0.1158(4) 0.0496(8) Uani 1 1 d . . . . .
O4 O 0.5070(7) 0.2136(5) -0.1163(5) 0.0579(10) Uani 1 1 d . . . . .
N1 N 0.9770(7) 0.7201(6) 0.1457(5) 0.0514(10) Uani 1 1 d . . . . .
H1 H 0.9232 0.7850 0.0727 0.062 Uiso 1 1 calc R U . . .
N2 N 1.4471(8) 0.6477(7) 0.6368(6) 0.0603(12) Uani 1 1 d . . . . .
N3 N 1.2573(9) 0.2232(7) 0.5899(6) 0.0660(14) Uani 1 1 d . . . . .
N4 N 0.7766(7) 0.1020(6) 0.1604(5) 0.0537(10) Uani 1 1 d . . . . .
C2 C 1.1342(8) 0.7738(6) 0.2800(6) 0.0455(10) Uani 1 1 d . . . . .
C3 C 1.1827(7) 0.6247(6) 0.3707(6) 0.0447(9) Uani 1 1 d . . . . .
C4 C 1.0583(7) 0.4866(6) 0.2942(5) 0.0422(9) Uani 1 1 d . . . . .
C5 C 0.9202(8) 0.5536(6) 0.1451(6) 0.0456(10) Uani 1 1 d . . . . .
C6 C 1.3293(7) 0.6348(6) 0.5177(6) 0.0459(10) Uani 1 1 d . . . . .
C7 C 1.0400(7) 0.3199(6) 0.3302(5) 0.0442(9) Uani 1 1 d . . . . .
C8 C 1.1602(8) 0.2631(7) 0.4722(6) 0.0473(10) Uani 1 1 d . . . . .
C9 C 0.8920(7) 0.1999(6) 0.2346(5) 0.0443(9) Uani 1 1 d . . . . .
H3 H 0.701(13) -0.070(10) -0.161(9) 0.07(3) Uiso 1 1 d . . . . .
H31 H 0.597(16) -0.214(13) -0.167(12) 0.11(3) Uiso 1 1 d . . . . .
H4 H 0.432(14) 0.221(11) -0.196(11) 0.09(3) Uiso 1 1 d . . . . .
H41 H 0.556(11) 0.312(10) -0.078(8) 0.06(2) Uiso 1 1 d . . . . .

loop_
_atom_site_aniso_label
_atom_site_aniso_U_11
_atom_site_aniso_U_22
_atom_site_aniso_U_33
_atom_site_aniso_U_23
_atom_site_aniso_U_13
_atom_site_aniso_U_12
Zn1 0.0434(4) 0.0432(5) 0.0386(4) 0.0015(3) 0.0057(3) -0.0008(3)
O1 0.062(2) 0.044(2) 0.063(2) -0.0001(16) 0.0198(19) -0.0026(16)
O2 0.060(2) 0.051(2) 0.0485(19) 0.0006(15) -0.0036(17) -0.0043(17)
O3 0.055(2) 0.046(2) 0.0436(18) 0.0014(15) 0.0124(16) -0.0006(16)
O4 0.066(2) 0.048(2) 0.0416(18) 0.0059(15) -0.0028(17) -0.0071(17)
N1 0.054(2) 0.047(2) 0.048(2) 0.0064(17) 0.0103(18) 0.0054(18)
N2 0.051(2) 0.071(3) 0.050(2) -0.011(2) 0.007(2) 0.002(2)
N3 0.063(3) 0.074(3) 0.047(2) 0.005(2) 0.002(2) 0.000(2)
N4 0.046(2) 0.053(2) 0.047(2) -0.0004(17) -0.0021(17) -0.0012(18)
C2 0.045(2) 0.044(2) 0.048(2) -0.0019(18) 0.0174(19) 0.0008(18)
C3 0.041(2) 0.048(2) 0.044(2) -0.0006(17) 0.0118(17) 0.0017(17)
C4 0.037(2) 0.046(2) 0.040(2) 0.0024(16) 0.0083(16) 0.0083(16)
C5 0.048(2) 0.043(2) 0.042(2) 0.0018(17) 0.0124(18) 0.0024(18)
C6 0.038(2) 0.049(3) 0.047(2) -0.0042(18) 0.0099(18) -0.0025(17)
C7 0.0366(19) 0.048(2) 0.042(2) 0.0011(17) 0.0075(16) -0.0009(17)
C8 0.043(2) 0.050(3) 0.042(2) 0.0044(18) 0.0066(18) -0.0003(18)
C9 0.043(2) 0.047(2) 0.039(2) 0.0049(16) 0.0080(17) 0.0022(17)

loop_
_atom_type_symbol
_atom_type_description
_atom_type_scat_dispersion_real
_atom_type_scat_dispersion_imag
_atom_type_scat_source
C C 0.0033 0.0016 'International Tables Vol C Tables 4.2.6.8 and 6.1.1.4'
H H 0.0000 0.0000 'International Tables Vol C Tables 4.2.6.8 and 6.1.1.4'
N N 0.0061 0.0033 'International Tables Vol C Tables 4.2.6.8 and 6.1.1.4'
O O 0.0106 0.0060 'International Tables Vol C Tables 4.2.6.8 and 6.1.1.4'
Zn Zn 0.2839 1.4301 'International Tables Vol C Tables 4.2.6.8 and 6.1.1.4'

loop_
_geom_angle_atom_site_label_1
_geom_angle_atom_site_label_2
_geom_angle_atom_site_label_3
_geom_angle
_geom_angle_site_symmetry_1
_geom_angle_site_symmetry_3
_geom_angle_publ_flag
O4 Zn1 O4 180.0 2_655 . ?
O4 Zn1 N4 86.19(18) 2_655 2_655 ?
O4 Zn1 N4 93.81(18) . 2_655 ?
O4 Zn1 N4 93.81(18) 2_655 . ?
O4 Zn1 N4 86.19(18) . . ?
N4 Zn1 N4 180.0 2_655 . ?
O4 Zn1 O3 89.14(19) 2_655 . ?
O4 Zn1 O3 90.86(19) . . ?
N4 Zn1 O3 91.64(18) 2_655 . ?
N4 Zn1 O3 88.36(18) . . ?
O4 Zn1 O3 90.86(19) 2_655 2_655 ?
O4 Zn1 O3 89.14(19) . 2_655 ?
N4 Zn1 O3 88.36(18) 2_655 2_655 ?
N4 Zn1 O3 91.64(18) . 2_655 ?
O3 Zn1 O3 180.0 . 2_655 ?
Zn1 O3 H3 110(7) . . ?
Zn1 O3 H31 107(6) . . ?
H3 O3 H31 113(9) . . ?
Zn1 O4 H4 120(7) . . ?
Zn1 O4 H41 126(5) . . ?
H4 O4 H41 110(8) . . ?
C5 N1 C2 112.0(4) . . ?
C5 N1 H1 124.0 . . ?
C2 N1 H1 124.0 . . ?
C9 N4 Zn1 158.5(4) . . ?
O1 C2 N1 124.2(5) . . ?
O1 C2 C3 129.6(5) . . ?
N1 C2 C3 106.2(4) . . ?
C4 C3 C6 128.7(5) . . ?
C4 C3 C2 109.8(4) . . ?
C6 C3 C2 121.4(4) . . ?
C7 C4 C3 132.9(5) . . ?
C7 C4 C5 121.6(4) . . ?
C3 C4 C5 105.4(4) . . ?
O2 C5 N1 126.5(5) . . ?
O2 C5 C4 126.9(5) . . ?
N1 C5 C4 106.6(4) . . ?
N2 C6 C3 178.1(6) . . ?
C4 C7 C8 120.7(4) . . ?
C4 C7 C9 122.9(4) . . ?
C8 C7 C9 116.2(4) . . ?
N3 C8 C7 177.3(6) . . ?
N4 C9 C7 178.5(6) . . ?

loop_
_geom_bond_atom_site_label_1
_geom_bond_atom_site_label_2
_geom_bond_distance
_geom_bond_site_symmetry_2
_geom_bond_publ_flag
Zn1 O4 2.041(4) 2_655 ?
Zn1 O4 2.041(4) . ?
Zn1 N4 2.120(4) 2_655 ?
Zn1 N4 2.120(4) . ?
Zn1 O3 2.170(4) . ?
Zn1 O3 2.170(4) 2_655 ?
O1 C2 1.208(6) . ?
O2 C5 1.197(6) . ?
O3 H3 0.68(8) . ?
O3 H31 0.90(11) . ?
O4 H4 0.76(9) . ?
O4 H41 0.86(8) . ?
N1 C5 1.357(7) . ?
N1 C2 1.406(7) . ?
N1 H1 0.8600 . ?
N2 C6 1.143(7) . ?
N3 C8 1.147(7) . ?
N4 C9 1.128(6) . ?
C2 C3 1.460(7) . ?
C3 C4 1.384(7) . ?
C3 C6 1.414(7) . ?
C4 C7 1.382(7) . ?
C4 C5 1.534(7) . ?
C7 C8 1.415(7) . ?
C7 C9 1.420(6) . ?
